data_7200064
loop_
_publ_author_name
'Kendrick, John'
'Gourlay, Matthew D.'
'Neumann, Marcus A.'
'Leusen, Frank J. J.'

_publ_section_title
;
 Predicting spontaneous racemate resolution using recent developments in
 crystal structure prediction
;
_journal_issue 11
_journal_name_full CrystEngComm
_journal_page_first 2391
_journal_page_last 2399
_journal_paper_doi 10.1039/b909038j
_journal_volume 11
_journal_year 2009
_space_group_IT_number 19
_symmetry_cell_setting orthorhombic
_symmetry_Int_Tables_number 19
_symmetry_space_group_name_Hall 'P 2ac 2ab'
_symmetry_space_group_name_H-M 'P 21 21 21'
_cell_angle_alpha 90.000000
_cell_angle_beta 90.000000
_cell_angle_gamma 90.000000
_cell_length_a 4.936045
_cell_length_b 8.396874
_cell_length_c 12.222561
_cell_volume 506.593
_cod_data_source_file 4HMO_enantiopure.cif
_cod_data_source_block 4HMO_E_22
_cod_original_sg_symbol_H-M 'P 2_1 2_1 2_1'
_cod_struct_determination_method theoretical
_cod_database_code 7200064

loop_
_symmetry_equiv_pos_site_id
_symmetry_equiv_pos_as_xyz
1 x,y,z
2 -x+1/2,-y,z+1/2
3 -x,y+1/2,-z+1/2
4 x+1/2,-y+1/2,-z

loop_
_atom_site_label
_atom_site_type_symbol
_atom_site_fract_x
_atom_site_fract_y
_atom_site_fract_z
C46 C 1.701475 -0.028158 0.218793
C47 C 1.744626 -0.178569 0.148720
O48 O 1.990148 -0.146639 0.085413
C49 C 2.037906 0.013984 0.089139
N50 N 1.859260 0.085752 0.155562
O51 O 2.225795 0.076186 0.037299
C52 C 1.800484 -0.042688 0.336612
O53 O 2.083154 -0.082469 0.336913
H54 H 1.486249 0.003850 0.220408
H55 H 2.153992 -0.068049 0.413019
H56 H 1.578816 -0.197601 0.090605
H57 H 1.867387 0.207851 0.167627
H58 H 1.768195 0.071057 0.379488
H59 H 1.779866 -0.286800 0.196442
H60 H 1.681413 -0.135464 0.378627
